data_2103042
loop_
_publ_author_name
'Ogorodnyk, Ivan V.'
'Baumer, Vyacheslav N.'
'Zatovsky, Igor V.'
'Slobodyanik, Nikolay S.'
'Shishkin, Oleg V.'
'Domasevitch, Konstantin V.'

_publ_section_title
;
 Equilibrium langbeinite-related phosphates
 Cs~1+<i>x~</i>Ln~<i>x~</i>Zr~2{-~<i>x</i>}(PO~4~)~3~ (Ln = Sm--Lu) in
 the melted systems Cs~2~O--P~2~O~5~--LnF~3~--ZrF~4~
;
_journal_coeditor_code SX5073
_journal_issue 6
_journal_name_full 'Acta Crystallographica Section B'
_journal_page_first 819
_journal_page_last 827
_journal_paper_doi 10.1107/S0108768107049385
_journal_volume 63
_journal_year 2007
_chemical_formula_moiety 'O12 P3 Tm0.70 Zr1.3, 1(Cs), 0.70(Cs)'
_chemical_formula_sum 'Cs1.7 O12 P3 Tm0.7 Zr1.3'
_chemical_formula_weight 748.46
_space_group_IT_number 198
_symmetry_cell_setting cubic
_symmetry_space_group_name_Hall 'P 2ac 2ab 3'
_symmetry_space_group_name_H-M 'P 21 3'
_atom_sites_solution_hydrogens none
_atom_sites_solution_primary direct
_atom_sites_solution_secondary difmap
_audit_creation_method 'WinGX routine CIF_UPDATE'
_cell_angle_alpha 90
_cell_angle_beta 90
_cell_angle_gamma 90
_cell_formula_units_Z 4
_cell_length_a 10.39820(10)
_cell_length_b 10.39820(10)
_cell_length_c 10.39820(10)
_cell_measurement_reflns_used 4789
_cell_measurement_temperature 293(2)
_cell_measurement_theta_max 30
_cell_measurement_theta_min 3.39
_cell_volume 1124.280(19)
_computing_cell_refinement 'CrysAlis CCD (Oxford Diffraction Ltd., 2005)'
_computing_data_collection 'CrysAlis CCD (Oxford Diffraction Ltd., 2005)'
_computing_data_reduction 'CrysAlis RED (Oxford Diffraction Ltd., 2005)'
_computing_molecular_graphics 'DIAMOND (Brandenburg, 2006)'
_computing_publication_material 'WinGX publication routines (Farrugia, 1999)'
_computing_structure_refinement 'SHELXL-97 (Sheldrick, 1997)'
_computing_structure_solution 'SHELXS-97 (Sheldrick, 1997)'
_diffrn_ambient_temperature 293(2)
_diffrn_measured_fraction_theta_full 0.997
_diffrn_measured_fraction_theta_max 0.997
_diffrn_measurement_device_type XCalibur-3
_diffrn_measurement_method '\f and \w scans'
_diffrn_radiation_monochromator graphite
_diffrn_radiation_type MoK\a
_diffrn_radiation_wavelength 0.71073
_diffrn_reflns_av_R_equivalents 0.0327
_diffrn_reflns_limit_h_max 14
_diffrn_reflns_limit_h_min -14
_diffrn_reflns_limit_k_max 13
_diffrn_reflns_limit_k_min -8
_diffrn_reflns_limit_l_max 14
_diffrn_reflns_limit_l_min -12
_diffrn_reflns_number 4789
_diffrn_reflns_theta_full 30
_diffrn_reflns_theta_max 30
_diffrn_reflns_theta_min 3.39
_diffrn_standards_interval_count 0
_diffrn_standards_interval_time 0
_diffrn_standards_number 0
_exptl_absorpt_coefficient_mu 12.638
_exptl_absorpt_correction_T_max 0.6221
_exptl_absorpt_correction_T_min 0.5602
_exptl_absorpt_correction_type multi-scan
_exptl_absorpt_process_details
;
        [c.f. r.h. blessing, acta cryst. (1995), a51, 33-38]
;
_exptl_crystal_colour grey
_exptl_crystal_density_diffrn 4.422
_exptl_crystal_density_method 'not measured'
_exptl_crystal_description tetrahedron
_exptl_crystal_F_000 1340.4
_exptl_crystal_size_max 0.05
_exptl_crystal_size_mid 0.05
_exptl_crystal_size_min 0.04
_refine_diff_density_max 0.737
_refine_diff_density_min -0.809
_refine_ls_abs_structure_details 'Flack H D (1983), Acta Cryst. A39, 876-881'
_refine_ls_abs_structure_Flack -0.01(2)
_refine_ls_extinction_method none
_refine_ls_goodness_of_fit_ref 1.197
_refine_ls_hydrogen_treatment undef
_refine_ls_matrix_type full
_refine_ls_number_parameters 64
_refine_ls_number_reflns 1093
_refine_ls_number_restraints 3
_refine_ls_restrained_S_all 1.196
_refine_ls_R_factor_all 0.0282
_refine_ls_R_factor_gt 0.025
_refine_ls_shift/su_max 0.002
_refine_ls_structure_factor_coef Fsqd
_refine_ls_weighting_details 'calc w=1/[\s^2^(Fo^2^)+(0.0060P)^2^+4.3663P] where P=(Fo^2^+2Fc^2^)/3'
_refine_ls_weighting_scheme calc
_refine_ls_wR_factor_gt 0.0384
_refine_ls_wR_factor_ref 0.0396
_reflns_number_gt 1048
_reflns_number_total 1093
_reflns_threshold_expression >2sigma(I)
_cod_data_source_file sx5073.cif
_cod_data_source_block CsTmZrP
_cod_original_formula_sum 'Cs1.70 O12 P3 Tm0.70 Zr1.30'
_cod_database_code 2103042
_cod_database_fobs_code 2103042

loop_
_symmetry_equiv_pos_as_xyz
'x, y, z'
'-x+1/2, -y, z+1/2'
'x+1/2, -y+1/2, -z'
'-x, y+1/2, -z+1/2'
'y, z, x'
'-y+1/2, -z, x+1/2'
'y+1/2, -z+1/2, -x'
'-y, z+1/2, -x+1/2'
'z, x, y'
'-z, x+1/2, -y+1/2'
'-z+1/2, -x, y+1/2'
'z+1/2, -x+1/2, -y'

loop_
_atom_site_type_symbol
_atom_site_label
_atom_site_fract_x
_atom_site_fract_y
_atom_site_fract_z
_atom_site_U_iso_or_equiv
_atom_site_adp_type
_atom_site_calc_flag
_atom_site_refinement_flags
_atom_site_occupancy
Cs Cs1 0.71275(4) 0.71275(4) 0.71275(4) 0.01776(17) Uani d SP 1.003(3)
Cs Cs2 0.92879(4) 0.92879(4) 0.92879(4) 0.0119(2) Uani d SP 0.701(2)
Zr Zr1 0.14334(3) 0.14334(3) 0.14334(3) 0.00721(14) Uani d SP 0.741(3)
Zr Zr2 0.41408(3) 0.41408(3) 0.41408(3) 0.00730(12) Uani d SP 0.5559(9)
Tm Tm1 0.14334(3) 0.14334(3) 0.14334(3) 0.00721(14) Uani d SP 0.259(3)
Tm Tm2 0.41408(3) 0.41408(3) 0.41408(3) 0.00730(12) Uani d SP 0.4441(9)
P P1 0.45829(12) 0.23068(12) 0.12387(12) 0.0070(2) Uani d . 1
O O1 0.3155(3) 0.2307(4) 0.0849(4) 0.0145(8) Uani d . 1
O O2 0.5371(4) 0.2955(4) 0.0172(4) 0.0153(7) Uani d . 1
O O3 0.5070(3) 0.0925(4) 0.1439(4) 0.0159(8) Uani d . 1
O O4 0.4765(3) 0.3090(4) 0.2478(4) 0.0141(8) Uani d . 1

loop_
_atom_site_aniso_label
_atom_site_aniso_U_11
_atom_site_aniso_U_22
_atom_site_aniso_U_33
_atom_site_aniso_U_12
_atom_site_aniso_U_13
_atom_site_aniso_U_23
Cs1 0.01776(17) 0.01776(17) 0.01776(17) 0.00248(15) 0.00248(15) 0.00248(15)
Cs2 0.0119(2) 0.0119(2) 0.0119(2) -0.00115(16) -0.00115(16) -0.00115(16)
Zr1 0.00721(14) 0.00721(14) 0.00721(14) 0.00088(14) 0.00088(14) 0.00088(14)
Zr2 0.00730(12) 0.00730(12) 0.00730(12) -0.00099(12) -0.00099(12) -0.00099(12)
Tm1 0.00721(14) 0.00721(14) 0.00721(14) 0.00088(14) 0.00088(14) 0.00088(14)
Tm2 0.00730(12) 0.00730(12) 0.00730(12) -0.00099(12) -0.00099(12) -0.00099(12)
P1 0.0067(5) 0.0081(6) 0.0061(5) 0.0001(5) 0.0012(4) -0.0005(4)
O1 0.0088(16) 0.0189(18) 0.0159(18) -0.0010(14) -0.0052(14) 0.0007(17)
O2 0.018(2) 0.0138(18) 0.0144(18) -0.0010(16) 0.0089(15) 0.0017(15)
O3 0.0154(17) 0.0171(19) 0.0152(17) 0.0035(16) 0.0033(16) 0.0014(16)
O4 0.0136(18) 0.0168(19) 0.0118(17) -0.0029(15) 0.0017(15) -0.0045(15)

loop_
_atom_type_symbol
_atom_type_description
_atom_type_scat_dispersion_real
_atom_type_scat_dispersion_imag
_atom_type_scat_source
O O 0.0106 0.006 'International Tables Vol C Tables 4.2.6.8 and 6.1.1.4'
P P 0.1023 0.0942 'International Tables Vol C Tables 4.2.6.8 and 6.1.1.4'
Zr Zr -2.9673 0.5597 'International Tables Vol C Tables 4.2.6.8 and 6.1.1.4'
Cs Cs -0.368 2.1192 'International Tables Vol C Tables 4.2.6.8 and 6.1.1.4'
Tm Tm -0.3139 5.2483 'International Tables Vol C Tables 4.2.6.8 and 6.1.1.4'

loop_
_geom_angle_atom_site_label_1
_geom_angle_atom_site_label_2
_geom_angle_atom_site_label_3
_geom_angle_site_symmetry_1
_geom_angle_site_symmetry_3
_geom_angle
O1 Cs1 O1 11_565 7_556 88.37(10)
O1 Cs1 O1 11_565 4_655 88.37(10)
O1 Cs1 O1 7_556 4_655 88.37(10)
O1 Cs1 O4 11_565 2_665 166.38(9)
O1 Cs1 O4 7_556 2_665 83.23(10)
O1 Cs1 O4 4_655 2_665 102.04(9)
O1 Cs1 O4 11_565 8_656 83.23(10)
O1 Cs1 O4 7_556 8_656 102.04(9)
O1 Cs1 O4 4_655 8_656 166.38(9)
O4 Cs1 O4 2_665 8_656 88.04(10)
O1 Cs1 O4 11_565 12_566 102.04(9)
O1 Cs1 O4 7_556 12_566 166.38(9)
O1 Cs1 O4 4_655 12_566 83.23(10)
O4 Cs1 O4 2_665 12_566 88.04(10)
O4 Cs1 O4 8_656 12_566 88.04(10)
O1 Cs1 O2 11_565 12_566 57.60(9)
O1 Cs1 O2 7_556 12_566 144.81(10)
O1 Cs1 O2 4_655 12_566 82.46(9)
O4 Cs1 O2 2_665 12_566 131.89(9)
O4 Cs1 O2 8_656 12_566 83.98(9)
O4 Cs1 O2 12_566 12_566 44.45(9)
O1 Cs1 O2 11_565 8_656 82.46(9)
O1 Cs1 O2 7_556 8_656 57.60(9)
O1 Cs1 O2 4_655 8_656 144.81(10)
O4 Cs1 O2 2_665 8_656 83.98(9)
O4 Cs1 O2 8_656 8_656 44.45(9)
O4 Cs1 O2 12_566 8_656 131.89(9)
O2 Cs1 O2 12_566 8_656 119.296(19)
O1 Cs1 O2 11_565 2_665 144.81(10)
O1 Cs1 O2 7_556 2_665 82.46(9)
O1 Cs1 O2 4_655 2_665 57.60(9)
O4 Cs1 O2 2_665 2_665 44.45(9)
O4 Cs1 O2 8_656 2_665 131.89(9)
O4 Cs1 O2 12_566 2_665 83.98(9)
O2 Cs1 O2 12_566 2_665 119.296(19)
O2 Cs1 O2 8_656 2_665 119.296(19)
O1 Cs1 P1 11_565 8_656 94.66(7)
O1 Cs1 P1 7_556 8_656 79.88(7)
O1 Cs1 P1 4_655 8_656 167.76(7)
O4 Cs1 P1 2_665 8_656 73.35(7)
O4 Cs1 P1 8_656 8_656 25.31(7)
O4 Cs1 P1 12_566 8_656 107.63(7)
O2 Cs1 P1 12_566 8_656 109.16(7)
O2 Cs1 P1 8_656 8_656 25.27(7)
O2 Cs1 P1 2_665 8_656 116.78(7)
O1 Cs1 P1 11_565 2_665 167.76(7)
O1 Cs1 P1 7_556 2_665 94.66(7)
O1 Cs1 P1 4_655 2_665 79.88(7)
O4 Cs1 P1 2_665 2_665 25.31(7)
O4 Cs1 P1 8_656 2_665 107.63(7)
O4 Cs1 P1 12_566 2_665 73.35(7)
O2 Cs1 P1 12_566 2_665 116.78(7)
O2 Cs1 P1 8_656 2_665 109.16(7)
O2 Cs1 P1 2_665 2_665 25.27(7)
P1 Cs1 P1 8_656 2_665 97.54(3)
O1 Cs1 P1 11_565 12_566 79.88(7)
O1 Cs1 P1 7_556 12_566 167.76(7)
O1 Cs1 P1 4_655 12_566 94.66(7)
O4 Cs1 P1 2_665 12_566 107.63(7)
O4 Cs1 P1 8_656 12_566 73.35(7)
O4 Cs1 P1 12_566 12_566 25.31(7)
O2 Cs1 P1 12_566 12_566 25.27(7)
O2 Cs1 P1 8_656 12_566 116.78(7)
O2 Cs1 P1 2_665 12_566 109.16(7)
P1 Cs1 P1 8_656 12_566 97.54(3)
P1 Cs1 P1 2_665 12_566 97.54(3)
O3 Cs2 O3 8_656 2_665 99.13(9)
O3 Cs2 O3 8_656 12_566 99.13(9)
O3 Cs2 O3 2_665 12_566 99.13(9)
O3 Cs2 O2 8_656 10_656 99.32(10)
O3 Cs2 O2 2_665 10_656 151.37(10)
O3 Cs2 O2 12_566 10_656 99.32(10)
O3 Cs2 O2 8_656 6_665 99.32(10)
O3 Cs2 O2 2_665 6_665 99.32(10)
O3 Cs2 O2 12_566 6_665 151.37(10)
O2 Cs2 O2 10_656 6_665 56.09(11)
O3 Cs2 O2 8_656 3_566 151.37(10)
O3 Cs2 O2 2_665 3_566 99.32(10)
O3 Cs2 O2 12_566 3_566 99.32(10)
O2 Cs2 O2 10_656 3_566 56.09(11)
O2 Cs2 O2 6_665 3_566 56.09(11)
O3 Cs2 O4 8_656 2_665 53.89(9)
O3 Cs2 O4 2_665 2_665 46.91(10)
O3 Cs2 O4 12_566 2_665 114.74(10)
O2 Cs2 O4 10_656 2_665 138.36(10)
O2 Cs2 O4 6_665 2_665 93.84(9)
O2 Cs2 O4 3_566 2_665 133.58(9)
O3 Cs2 O4 8_656 8_656 46.91(10)
O3 Cs2 O4 2_665 8_656 114.74(10)
O3 Cs2 O4 12_566 8_656 53.89(9)
O2 Cs2 O4 10_656 8_656 93.84(9)
O2 Cs2 O4 6_665 8_656 133.58(9)
O2 Cs2 O4 3_566 8_656 138.36(10)
O4 Cs2 O4 2_665 8_656 88.04(9)
O3 Cs2 O4 8_656 12_566 114.74(10)
O3 Cs2 O4 2_665 12_566 53.89(9)
O3 Cs2 O4 12_566 12_566 46.91(10)
O2 Cs2 O4 10_656 12_566 133.58(9)
O2 Cs2 O4 6_665 12_566 138.36(10)
O2 Cs2 O4 3_566 12_566 93.84(9)
O4 Cs2 O4 2_665 12_566 88.04(9)
O4 Cs2 O4 8_656 12_566 88.04(9)
O3 Cs2 O4 8_656 10_656 85.70(9)
O3 Cs2 O4 2_665 10_656 158.44(9)
O3 Cs2 O4 12_566 10_656 59.31(9)
O2 Cs2 O4 10_656 10_656 45.11(9)
O2 Cs2 O4 6_665 10_656 100.60(9)
O2 Cs2 O4 3_566 10_656 85.12(9)
O4 Cs2 O4 2_665 10_656 138.90(7)
O4 Cs2 O4 8_656 10_656 54.51(13)
O4 Cs2 O4 12_566 10_656 104.960(11)
O3 Cs2 O4 8_656 6_665 59.31(9)
O3 Cs2 O4 2_665 6_665 85.70(9)
O3 Cs2 O4 12_566 6_665 158.44(9)
O2 Cs2 O4 10_656 6_665 85.12(9)
O2 Cs2 O4 6_665 6_665 45.11(9)
O2 Cs2 O4 3_566 6_665 100.60(9)
O4 Cs2 O4 2_665 6_665 54.51(12)
O4 Cs2 O4 8_656 6_665 104.960(11)
O4 Cs2 O4 12_566 6_665 138.90(7)
O4 Cs2 O4 10_656 6_665 114.39(5)
O3 Cs2 O4 8_656 3_566 158.44(9)
O3 Cs2 O4 2_665 3_566 59.31(9)
O3 Cs2 O4 12_566 3_566 85.70(9)
O2 Cs2 O4 10_656 3_566 100.60(9)
O2 Cs2 O4 6_665 3_566 85.12(9)
O2 Cs2 O4 3_566 3_566 45.11(9)
O4 Cs2 O4 2_665 3_566 104.960(11)
O4 Cs2 O4 8_656 3_566 138.90(7)
O4 Cs2 O4 12_566 3_566 54.51(12)
O4 Cs2 O4 10_656 3_566 114.39(5)
O4 Cs2 O4 6_665 3_566 114.39(5)
O1 Zr1 O1 5 . 90.18(15)
O1 Zr1 O1 5 9 90.18(15)
O1 Zr1 O1 . 9 90.18(15)
O1 Zr1 O2 5 10_545 86.19(14)
O1 Zr1 O2 . 10_545 173.67(15)
O1 Zr1 O2 9 10_545 95.02(14)
O1 Zr1 O2 5 6_554 95.02(14)
O1 Zr1 O2 . 6_554 86.19(14)
O1 Zr1 O2 9 6_554 173.67(15)
O2 Zr1 O2 10_545 6_554 88.95(15)
O1 Zr1 O2 5 3_455 173.67(15)
O1 Zr1 O2 . 3_455 95.02(14)
O1 Zr1 O2 9 3_455 86.19(14)
O2 Zr1 O2 10_545 3_455 88.95(15)
O2 Zr1 O2 6_554 3_455 88.95(15)
O1 Zr1 Cs2 5 1_444 125.14(11)
O1 Zr1 Cs2 . 1_444 125.14(11)
O1 Zr1 Cs2 9 1_444 125.14(11)
O2 Zr1 Cs2 10_545 1_444 54.00(11)
O2 Zr1 Cs2 6_554 1_444 54.00(11)
O2 Zr1 Cs2 3_455 1_444 54.00(11)
O1 Zr1 Cs1 5 4_645 132.10(10)
O1 Zr1 Cs1 . 4_645 49.00(10)
O1 Zr1 Cs1 9 4_645 110.51(10)
O2 Zr1 Cs1 10_545 4_645 131.51(11)
O2 Zr1 Cs1 6_554 4_645 63.25(11)
O2 Zr1 Cs1 3_455 4_645 54.20(11)
Cs2 Zr1 Cs1 1_444 4_645 77.808(9)
O1 Zr1 Cs1 5 2_564 110.51(10)
O1 Zr1 Cs1 . 2_564 132.10(10)
O1 Zr1 Cs1 9 2_564 49.00(10)
O2 Zr1 Cs1 10_545 2_564 54.20(11)
O2 Zr1 Cs1 6_554 2_564 131.51(11)
O2 Zr1 Cs1 3_455 2_564 63.25(11)
Cs2 Zr1 Cs1 1_444 2_564 77.808(9)
Cs1 Zr1 Cs1 4_645 2_564 115.665(6)
O1 Zr1 Cs1 5 3_456 49.00(10)
O1 Zr1 Cs1 . 3_456 110.51(10)
O1 Zr1 Cs1 9 3_456 132.10(10)
O2 Zr1 Cs1 10_545 3_456 63.25(11)
O2 Zr1 Cs1 6_554 3_456 54.20(11)
O2 Zr1 Cs1 3_455 3_456 131.51(11)
Cs2 Zr1 Cs1 1_444 3_456 77.808(9)
Cs1 Zr1 Cs1 4_645 3_456 115.665(6)
Cs1 Zr1 Cs1 2_564 3_456 115.665(6)
O3 Zr2 O3 11_565 7_556 91.16(15)
O3 Zr2 O3 11_565 4_655 91.16(15)
O3 Zr2 O3 7_556 4_655 91.16(15)
O3 Zr2 O4 11_565 9 95.71(14)
O3 Zr2 O4 7_556 9 171.89(14)
O3 Zr2 O4 4_655 9 84.41(14)
O3 Zr2 O4 11_565 5 84.41(14)
O3 Zr2 O4 7_556 5 95.71(14)
O3 Zr2 O4 4_655 5 171.89(14)
O4 Zr2 O4 9 5 89.27(13)
O3 Zr2 O4 11_565 . 171.89(14)
O3 Zr2 O4 7_556 . 84.41(14)
O3 Zr2 O4 4_655 . 95.71(14)
O4 Zr2 O4 9 . 89.27(13)
O4 Zr2 O4 5 . 89.27(13)
O3 Zr2 Cs2 11_565 2_664 115.90(10)
O3 Zr2 Cs2 7_556 2_664 50.30(11)
O3 Zr2 Cs2 4_655 2_664 130.23(10)
O4 Zr2 Cs2 9 2_664 129.04(9)
O4 Zr2 Cs2 5 2_664 57.87(10)
O4 Zr2 Cs2 . 2_664 56.15(10)
O3 Zr2 Cs2 11_565 3_466 130.23(10)
O3 Zr2 Cs2 7_556 3_466 115.90(10)
O3 Zr2 Cs2 4_655 3_466 50.30(11)
O4 Zr2 Cs2 9 3_466 56.15(10)
O4 Zr2 Cs2 5 3_466 129.04(9)
O4 Zr2 Cs2 . 3_466 57.87(10)
Cs2 Zr2 Cs2 2_664 3_466 113.412(7)
O3 Zr2 Cs2 11_565 4_646 50.30(11)
O3 Zr2 Cs2 7_556 4_646 130.23(10)
O3 Zr2 Cs2 4_655 4_646 115.90(10)
O4 Zr2 Cs2 9 4_646 57.87(10)
O4 Zr2 Cs2 5 4_646 56.15(10)
O4 Zr2 Cs2 . 4_646 129.04(9)
Cs2 Zr2 Cs2 2_664 4_646 113.412(7)
Cs2 Zr2 Cs2 3_466 4_646 113.412(7)
O3 Zr2 Cs1 11_565 4_646 49.89(10)
O3 Zr2 Cs1 7_556 4_646 78.14(10)
O3 Zr2 Cs1 4_655 4_646 138.60(11)
O4 Zr2 Cs1 9 4_646 109.63(10)
O4 Zr2 Cs1 5 4_646 39.88(9)
O4 Zr2 Cs1 . 4_646 122.31(10)
Cs2 Zr2 Cs1 2_664 4_646 70.926(11)
Cs2 Zr2 Cs1 3_466 4_646 165.122(12)
Cs2 Zr2 Cs1 4_646 4_646 53.587(13)
O3 Zr2 Cs1 11_565 3_466 78.14(10)
O3 Zr2 Cs1 7_556 3_466 138.60(11)
O3 Zr2 Cs1 4_655 3_466 49.89(10)
O4 Zr2 Cs1 9 3_466 39.88(9)
O4 Zr2 Cs1 5 3_466 122.31(10)
O4 Zr2 Cs1 . 3_466 109.63(10)
Cs2 Zr2 Cs1 2_664 3_466 165.122(12)
Cs2 Zr2 Cs1 3_466 3_466 53.587(13)
Cs2 Zr2 Cs1 4_646 3_466 70.926(11)
Cs1 Zr2 Cs1 4_646 3_466 119.6580(10)
O3 Zr2 Cs1 11_565 2_664 138.60(11)
O3 Zr2 Cs1 7_556 2_664 49.89(10)
O3 Zr2 Cs1 4_655 2_664 78.14(10)
O4 Zr2 Cs1 9 2_664 122.31(10)
O4 Zr2 Cs1 5 2_664 109.63(10)
O4 Zr2 Cs1 . 2_664 39.88(9)
Cs2 Zr2 Cs1 2_664 2_664 53.587(13)
Cs2 Zr2 Cs1 3_466 2_664 70.926(11)
Cs2 Zr2 Cs1 4_646 2_664 165.122(12)
Cs1 Zr2 Cs1 4_646 2_664 119.6580(10)
Cs1 Zr2 Cs1 3_466 2_664 119.6580(10)
O2 P1 O4 . . 107.9(2)
O2 P1 O3 . . 109.4(2)
O4 P1 O3 . . 110.0(2)
O2 P1 O1 . . 108.9(2)
O4 P1 O1 . . 109.8(2)
O3 P1 O1 . . 110.7(2)
O2 P1 Cs1 . 2_664 66.77(15)
O4 P1 Cs1 . 2_664 65.17(14)
O3 P1 Cs1 . 2_664 78.74(15)
O1 P1 Cs1 . 2_664 170.56(16)
O2 P1 Cs2 . 3_466 60.19(15)
O4 P1 Cs2 . 3_466 67.43(15)
O3 P1 Cs2 . 3_466 165.66(15)
O1 P1 Cs2 . 3_466 82.95(15)
Cs1 P1 Cs2 2_664 3_466 87.66(3)
O2 P1 Cs2 . 2_664 129.44(16)
O4 P1 Cs2 . 2_664 59.26(15)
O3 P1 Cs2 . 2_664 51.08(15)
O1 P1 Cs2 . 2_664 121.51(16)
Cs1 P1 Cs2 2_664 2_664 63.80(2)
Cs2 P1 Cs2 3_466 2_664 126.04(3)
O2 P1 Cs1 . 4_645 67.60(15)
O4 P1 Cs1 . 4_645 145.88(15)
O3 P1 Cs1 . 4_645 103.02(15)
O1 P1 Cs1 . 4_645 47.86(15)
Cs1 P1 Cs1 2_664 4_645 131.90(4)
Cs2 P1 Cs1 3_466 4_645 82.68(3)
Cs2 P1 Cs1 2_664 4_645 150.45(4)
P1 O1 Zr1 . . 138.3(2)
P1 O1 Cs1 . 4_645 110.65(19)
Zr1 O1 Cs1 . 4_645 100.45(13)
P1 O1 Cs2 . 3_466 72.90(14)
Zr1 O1 Cs2 . 3_466 133.71(15)
Cs1 O1 Cs2 4_645 3_466 92.80(9)
P1 O2 Tm1 . 3 171.1(2)
P1 O2 Zr1 . 3 171.1(2)
P1 O2 Cs2 . 3_466 94.63(16)
Tm1 O2 Cs2 3 3_466 93.12(13)
Zr1 O2 Cs2 3 3_466 93.12(13)
P1 O2 Cs1 . 2_664 87.96(17)
Tm1 O2 Cs1 3 2_664 94.75(13)
Zr1 O2 Cs1 3 2_664 94.75(13)
Cs2 O2 Cs1 3_466 2_664 101.35(10)
P1 O2 Cs1 . 4_645 89.42(16)
Tm1 O2 Cs1 3 4_645 85.68(12)
Zr1 O2 Cs1 3 4_645 85.68(12)
Cs2 O2 Cs1 3_466 4_645 94.46(10)
Cs1 O2 Cs1 2_664 4_645 164.13(13)
P1 O3 Tm2 . 4_645 155.3(3)
P1 O3 Zr2 . 4_645 155.3(3)
P1 O3 Cs2 . 2_664 105.78(18)
Tm2 O3 Cs2 4_645 2_664 97.38(13)
Zr2 O3 Cs2 4_645 2_664 97.38(13)
P1 O3 Cs1 . 2_664 76.65(15)
Tm2 O3 Cs1 4_645 2_664 103.56(12)
Zr2 O3 Cs1 4_645 2_664 103.56(12)
Cs2 O3 Cs1 2_664 2_664 70.83(8)
P1 O4 Zr2 . . 155.3(2)
P1 O4 Cs1 . 2_664 89.52(16)
Zr2 O4 Cs1 . 2_664 115.15(13)
P1 O4 Cs2 . 2_664 96.86(17)
Zr2 O4 Cs2 . 2_664 90.70(12)
Cs1 O4 Cs2 2_664 2_664 73.28(8)
P1 O4 Cs2 . 3_466 87.32(16)
Zr2 O4 Cs2 . 3_466 88.99(12)
Cs1 O4 Cs2 2_664 3_466 98.23(10)
Cs2 O4 Cs2 2_664 3_466 170.43(12)

loop_
_geom_bond_atom_site_label_1
_geom_bond_atom_site_label_2
_geom_bond_site_symmetry_2
_geom_bond_distance
_geom_bond_publ_flag
Cs1 O1 11_565 3.114(4) ?
Cs1 O1 7_556 3.114(4) ?
Cs1 O1 4_655 3.114(4) ?
Cs1 O4 2_665 3.260(4) ?
Cs1 O4 8_656 3.260(4) ?
Cs1 O4 12_566 3.260(4) ?
Cs1 O2 12_566 3.303(4) ?
Cs1 O2 8_656 3.303(4) ?
Cs1 O2 2_665 3.303(4) ?
Cs1 P1 8_656 3.5918(13) ?
Cs1 P1 2_665 3.5918(13) ?
Cs1 P1 12_566 3.5918(13) ?
Cs2 O3 8_656 3.045(4) ?
Cs2 O3 2_665 3.045(4) ?
Cs2 O3 12_566 3.045(4) ?
Cs2 O2 10_656 3.131(4) ?
Cs2 O2 6_665 3.131(4) ?
Cs2 O2 3_566 3.131(4) ?
Cs2 O4 2_665 3.260(4) ?
Cs2 O4 8_656 3.260(4) ?
Cs2 O4 12_566 3.260(4) ?
Cs2 O4 10_656 3.324(4) ?
Cs2 O4 6_665 3.324(4) ?
Cs2 O4 3_566 3.324(4) ?
Zr1 O1 5 2.098(4) ?
Zr1 O1 . 2.098(4) yes
Zr1 O1 9 2.098(4) ?
Zr1 O2 10_545 2.101(4) ?
Zr1 O2 6_554 2.101(4) ?
Zr1 O2 3_455 2.101(4) yes
Zr1 Cs2 1_444 3.8641(10) yes
Zr1 Cs1 4_645 4.0583(3) ?
Zr1 Cs1 2_564 4.0583(3) ?
Zr1 Cs1 3_456 4.0583(3) ?
Zr2 O3 11_565 2.116(4) ?
Zr2 O3 7_556 2.116(4) ?
Zr2 O3 4_655 2.116(4) yes
Zr2 O4 9 2.146(4) ?
Zr2 O4 5 2.146(4) ?
Zr2 O4 . 2.146(4) yes
Zr2 Cs2 2_664 3.9248(3) ?
Zr2 Cs2 3_466 3.9248(3) ?
Zr2 Cs2 4_646 3.9248(3) ?
Zr2 Cs1 4_646 4.6020(4) ?
Zr2 Cs1 3_466 4.6020(4) ?
Zr2 Cs1 2_664 4.6020(4) ?
P1 O2 . 1.534(4) ?
P1 O4 . 1.536(4) ?
P1 O3 . 1.538(4) ?
P1 O1 . 1.539(4) ?
P1 Cs1 2_664 3.5918(13) ?
P1 Cs2 3_466 3.5961(13) ?
P1 Cs2 2_664 3.7658(14) ?
P1 Cs1 4_645 3.9305(13) ?
O1 Cs1 4_645 3.114(4) ?
O1 Cs2 3_466 3.734(4) ?
O2 Tm1 3 2.101(4) ?
O2 Zr1 3 2.101(4) ?
O2 Cs2 3_466 3.131(4) ?
O2 Cs1 2_664 3.303(4) ?
O2 Cs1 4_645 3.634(4) ?
O3 Tm2 4_645 2.116(4) ?
O3 Zr2 4_645 2.116(4) ?
O3 Cs2 2_664 3.045(4) ?
O3 Cs1 2_664 3.620(4) ?
O4 Cs1 2_664 3.260(4) ?
O4 Cs2 2_664 3.260(4) ?
O4 Cs2 3_466 3.324(4) ?
